data_4324481
loop_
_publ_author_name
'Richard Villanneau'
'David Racimor'
'Elisabeth Messner-Henning'
'H\'el\`ene Rousseli\`ere'
'S\'ebastien Picart'
'Ren\'e Thouvenot'
'Anna Proust'

_publ_contact_author
;
 R. Villanneau
;
_publ_contact_author_email richard.villanneau@upmc.fr
_publ_contact_author_fax '+33 (0) 1 44 27 38 41'
_publ_contact_author_phone '+33 (0) 1 44 27 35 22'
_publ_section_title
;
 Insights into the Coordination Chemistry of Phosphonate Derivatives of
 Heteropolyoxotungstates
;
_journal_name_full 'Inorganic Chemistry'
_journal_page_first 1164
_journal_page_last 1166
_journal_paper_doi 10.1021/ic102223w
_journal_volume 50
_journal_year 2011
_chemical_formula_moiety 'Zr2, P2 W18 O68, 4(P1 O1 C4 H9), 6(N1 O1 C3 H7), 2(H1 O1), 4(N1 C16 H36)'
_chemical_formula_sum 'C98 H224 N10 O80 P6 W18 Zr2'
_chemical_formula_weight 6500.43
_chemical_name_systematic
;
 ?
;
_space_group_IT_number 14
_symmetry_cell_setting monoclinic
_symmetry_Int_Tables_number 14
_symmetry_space_group_name_Hall '-P 2yn'
_symmetry_space_group_name_H-M 'P 1 21/n 1'
_atom_sites_solution_hydrogens geom
_atom_sites_solution_primary direct
_atom_sites_solution_secondary difmap
_audit_creation_method SHELXL-97
_cell_angle_alpha 90.00
_cell_angle_beta 93.381(10)
_cell_angle_gamma 90.00
_cell_formula_units_Z 2
_cell_length_a 15.162(4)
_cell_length_b 27.858(5)
_cell_length_c 20.453(3)
_cell_measurement_reflns_used 361
_cell_measurement_temperature 200(2)
_cell_measurement_theta_max 24
_cell_measurement_theta_min 3
_cell_volume 8624(3)
_computing_cell_refinement 'Dirax/lsq (Duisenberg & Schreurs, 1989-2000)'
_computing_data_collection 'Collect (Nonius BV, 1997-2000)'
_computing_data_reduction 'EvalCCD (Duisenberg & Schreurs 1990-2000)'
_computing_molecular_graphics 'DIAMOND (Brandenburg, 1999)'
_computing_publication_material 'SHELXL-97 (Sheldrick, 1997)'
_computing_structure_refinement 'SHELXL-97 (Sheldrick, 1997)'
_computing_structure_solution 'SIR-92 (Giacovazzo, 1993)'
_diffrn_ambient_temperature 200(2)
_diffrn_detector_area_resol_mean 9
_diffrn_measured_fraction_theta_full 0.994
_diffrn_measured_fraction_theta_max 0.994
_diffrn_measurement_device_type KappaCCD
_diffrn_measurement_method 'CCD rotation images, thick slices'
_diffrn_radiation_monochromator graphite
_diffrn_radiation_source 'fine-focus sealed tube'
_diffrn_radiation_type MoK\a
_diffrn_radiation_wavelength 0.71073
_diffrn_reflns_av_R_equivalents 0.0656
_diffrn_reflns_av_sigmaI/netI 0.0711
_diffrn_reflns_limit_h_max 16
_diffrn_reflns_limit_h_min -21
_diffrn_reflns_limit_k_max 39
_diffrn_reflns_limit_k_min -39
_diffrn_reflns_limit_l_max 28
_diffrn_reflns_limit_l_min -28
_diffrn_reflns_number 89997
_diffrn_reflns_theta_full 30.00
_diffrn_reflns_theta_max 30.00
_diffrn_reflns_theta_min 2.58
_diffrn_standards_decay_% 0
_diffrn_standards_number 0
_exptl_absorpt_coefficient_mu 12.204
_exptl_absorpt_correction_T_max 0.295
_exptl_absorpt_correction_T_min 0.0531
_exptl_absorpt_correction_type multi-scan
_exptl_absorpt_process_details
;
R.H. Blessing, Acta Cryst. (1995), A51, 33-38
;
_exptl_crystal_colour colorless
_exptl_crystal_density_diffrn 2.503
_exptl_crystal_description stick
_exptl_crystal_F_000 6048
_exptl_crystal_size_max 0.6
_exptl_crystal_size_mid 0.2
_exptl_crystal_size_min 0.1
_refine_diff_density_max 2.086
_refine_diff_density_min -2.486
_refine_diff_density_rms 0.267
_refine_ls_extinction_coef 0.000120(9)
_refine_ls_extinction_expression Fc^*^=kFc[1+0.001xFc^2^\l^3^/sin(2\q)]^-1/4^
_refine_ls_extinction_method SHELXL
_refine_ls_goodness_of_fit_ref 0.980
_refine_ls_hydrogen_treatment constr
_refine_ls_matrix_type full
_refine_ls_number_parameters 1022
_refine_ls_number_reflns 25028
_refine_ls_number_restraints 4
_refine_ls_restrained_S_all 0.980
_refine_ls_R_factor_all 0.0722
_refine_ls_R_factor_gt 0.0379
_refine_ls_shift/su_max 0.001
_refine_ls_shift/su_mean 0.000
_refine_ls_structure_factor_coef Fsqd
_refine_ls_weighting_details 'calc w=1/[\s^2^(Fo^2^)+(0.0390P)^2^+0.0000P] where P=(Fo^2^+2Fc^2^)/3'
_refine_ls_weighting_scheme calc
_refine_ls_wR_factor_gt 0.0738
_refine_ls_wR_factor_ref 0.0832
_reflns_number_gt 17742
_reflns_number_total 25028
_reflns_threshold_expression >2sigma(I)
_cod_data_source_file ic102223w_si_004.cif
_cod_data_source_block (^n^Bu~4~N)~4~-1-^t^Bu-DMF
_cod_original_sg_symbol_H-M 'P 21/n'
_cod_database_code 4324481

loop_
_symmetry_equiv_pos_as_xyz
'x, y, z'
'-x+1/2, y+1/2, -z+1/2'
'-x, -y, -z'
'x-1/2, -y-1/2, z-1/2'

loop_
_atom_site_label
_atom_site_type_symbol
_atom_site_fract_x
_atom_site_fract_y
_atom_site_fract_z
_atom_site_U_iso_or_equiv
_atom_site_adp_type
_atom_site_occupancy
_atom_site_symmetry_multiplicity
_atom_site_calc_flag
_atom_site_refinement_flags
_atom_site_disorder_assembly
_atom_site_disorder_group
W1 W 0.830191(16) 0.219614(9) 0.059433(13) 0.01985(6) Uani 1 1 d . . .
W2 W 0.635365(16) 0.251484(8) -0.019293(12) 0.01798(6) Uani 1 1 d . . .
W3 W 0.643719(17) 0.229645(8) 0.142940(12) 0.02118(6) Uani 1 1 d . . .
W4 W 0.845908(15) 0.116680(9) -0.054046(13) 0.01862(6) Uani 1 1 d . . .
W5 W 0.659116(16) 0.153298(8) -0.133512(12) 0.01698(6) Uani 1 1 d . . .
W6 W 0.455538(15) 0.159176(8) -0.045009(12) 0.01631(5) Uani 1 1 d . . .
W7 W 0.461728(15) 0.138434(8) 0.114297(12) 0.01672(6) Uani 1 1 d . . .
W8 W 0.673225(16) 0.107678(9) 0.202603(12) 0.02009(6) Uani 1 1 d . . .
W9 W 0.855783(16) 0.095011(9) 0.120812(13) 0.02072(6) Uani 1 1 d . . .
Zr1 Zr 0.60100(3) -0.033724(18) -0.00454(3) 0.01304(11) Uani 1 1 d . . .
P1 P 0.66172(9) 0.13309(5) 0.03588(7) 0.0123(3) Uani 1 1 d . . .
P2 P 0.72645(11) 0.00286(6) 0.14111(8) 0.0230(4) Uani 1 1 d . . .
P3 P 0.70643(11) 0.03854(6) -0.12048(8) 0.0219(3) Uani 1 1 d . . .
O1 O 0.9268(3) 0.24999(16) 0.0677(2) 0.0296(11) Uani 1 1 d . . .
O2 O 0.6132(3) 0.30374(14) -0.0590(2) 0.0267(10) Uani 1 1 d . . .
O3 O 0.6293(3) 0.26857(15) 0.2051(2) 0.0341(12) Uani 1 1 d . . .
O4 O 0.9481(3) 0.11161(16) -0.0824(2) 0.0329(12) Uani 1 1 d . . .
O5 O 0.6439(3) 0.17104(16) -0.2128(2) 0.0282(10) Uani 1 1 d . . .
O6 O 0.3744(3) 0.18604(15) -0.0926(2) 0.0285(10) Uani 1 1 d . . .
O7 O 0.3865(3) 0.15254(15) 0.1696(2) 0.0297(11) Uani 1 1 d . . .
O8 O 0.6618(3) 0.10385(16) 0.2845(2) 0.0329(11) Uani 1 1 d . . .
O9 O 0.9615(3) 0.08348(17) 0.1487(2) 0.0340(11) Uani 1 1 d . . .
O12 O 0.7640(3) 0.25865(14) 0.0009(2) 0.0206(9) Uani 1 1 d . . .
O13 O 0.7703(3) 0.24123(15) 0.1299(2) 0.0239(10) Uani 1 1 d . . .
O14 O 0.8537(2) 0.17594(14) -0.0132(2) 0.0207(9) Uani 1 1 d . . .
O19 O 0.8595(3) 0.16031(15) 0.1084(2) 0.0234(9) Uani 1 1 d . . .
O21 O 0.6852(2) 0.18673(13) 0.04884(19) 0.0168(8) Uani 1 1 d . . .
O23 O 0.6217(3) 0.27072(14) 0.0690(2) 0.0234(10) Uani 1 1 d . . .
O25 O 0.6735(3) 0.21131(14) -0.0905(2) 0.0189(9) Uani 1 1 d . . .
O26 O 0.5312(2) 0.21933(13) -0.0267(2) 0.0197(9) Uani 1 1 d . . .
O37 O 0.5387(3) 0.19840(14) 0.1304(2) 0.0209(9) Uani 1 1 d . . .
O38 O 0.6853(3) 0.17340(14) 0.1910(2) 0.0230(9) Uani 1 1 d . . .
O41 O 0.7981(3) 0.05414(14) -0.0910(2) 0.0220(9) Uani 1 1 d . . .
O45 O 0.7842(2) 0.14411(14) -0.12872(19) 0.0176(9) Uani 1 1 d . . .
O49 O 0.8614(2) 0.08631(14) 0.0290(2) 0.0202(9) Uani 1 1 d . . .
O51 O 0.6545(3) 0.08248(14) -0.1474(2) 0.0208(9) Uani 1 1 d . . .
O54 O 0.6990(2) 0.11991(13) -0.02916(19) 0.0151(8) Uani 1 1 d . . .
O56 O 0.5437(2) 0.14881(13) -0.1066(2) 0.0180(9) Uani 1 1 d . . .
O61 O 0.5783(3) -0.09735(14) 0.0459(2) 0.0196(9) Uani 1 1 d . . .
O67 O 0.4132(2) 0.17143(13) 0.0395(2) 0.0193(9) Uani 1 1 d . . .
O71 O 0.5781(2) -0.08132(13) -0.08536(19) 0.0170(9) Uani 1 1 d . . .
O76 O 0.5620(2) 0.12819(13) 0.03293(19) 0.0143(8) Uani 1 1 d . . .
O78 O 0.5565(3) 0.11064(14) 0.1695(2) 0.0232(9) Uani 1 1 d . . .
O81 O 0.6725(3) 0.03700(14) 0.1822(2) 0.0227(9) Uani 1 1 d . . .
O89 O 0.7993(3) 0.10098(15) 0.2005(2) 0.0236(10) Uani 1 1 d . . .
O91 O 0.8127(3) 0.02661(14) 0.1234(2) 0.0245(10) Uani 1 1 d . . .
O98 O 0.7046(2) 0.10391(13) 0.09173(19) 0.0141(8) Uani 1 1 d . . .
O100 O 0.5282(4) 0.0199(2) 0.0449(3) 0.0248(13) Uani 0.75 1 d P . .
O104 O 0.5256(11) 0.0304(6) -0.0323(10) 0.032(5) Uani 0.25 1 d P . .
O102 O 0.6744(3) -0.01242(17) 0.0803(2) 0.0321(11) Uani 1 1 d . . .
O103 O 0.6557(3) 0.01298(15) -0.0703(2) 0.0283(10) Uani 1 1 d . . .
C1 C 0.7536(5) -0.0483(3) 0.1918(4) 0.0391(18) Uani 1 1 d . . .
C2 C 0.8120(6) -0.0316(3) 0.2514(4) 0.053(2) Uani 1 1 d . . .
H2A H 0.8228 -0.0581 0.2808 0.080 Uiso 1 1 calc R . .
H2B H 0.7824 -0.0064 0.2736 0.080 Uiso 1 1 calc R . .
H2C H 0.8671 -0.0198 0.2371 0.080 Uiso 1 1 calc R . .
C3 C 0.6671(6) -0.0700(3) 0.2144(4) 0.063(3) Uani 1 1 d . . .
H3A H 0.6301 -0.0793 0.1768 0.094 Uiso 1 1 calc R . .
H3B H 0.6369 -0.0466 0.2393 0.094 Uiso 1 1 calc R . .
H3C H 0.6804 -0.0977 0.2412 0.094 Uiso 1 1 calc R . .
C4 C 0.8022(7) -0.0852(3) 0.1530(4) 0.065(3) Uani 1 1 d . . .
H4A H 0.8576 -0.0721 0.1412 0.097 Uiso 1 1 calc R . .
H4B H 0.7670 -0.0933 0.1140 0.097 Uiso 1 1 calc R . .
H4C H 0.8125 -0.1134 0.1791 0.097 Uiso 1 1 calc R . .
C5 C 0.7198(5) 0.0014(2) -0.1917(3) 0.0372(18) Uani 1 1 d . . .
C6 C 0.7689(6) -0.0452(3) -0.1734(4) 0.054(2) Uani 1 1 d . . .
H6A H 0.7354 -0.0633 -0.1435 0.081 Uiso 1 1 calc R . .
H6C H 0.8258 -0.0376 -0.1530 0.081 Uiso 1 1 calc R . .
H6B H 0.7761 -0.0638 -0.2122 0.081 Uiso 1 1 calc R . .
C7 C 0.7743(6) 0.0307(3) -0.2400(4) 0.057(3) Uani 1 1 d . . .
H7A H 0.7759 0.0137 -0.2807 0.085 Uiso 1 1 calc R . .
H7B H 0.8335 0.0350 -0.2215 0.085 Uiso 1 1 calc R . .
H7C H 0.7472 0.0615 -0.2476 0.085 Uiso 1 1 calc R . .
C8 C 0.6286(6) -0.0098(3) -0.2229(4) 0.058(2) Uani 1 1 d . . .
H8A H 0.6343 -0.0302 -0.2602 0.087 Uiso 1 1 calc R . .
H8B H 0.5999 0.0196 -0.2366 0.087 Uiso 1 1 calc R . .
H8C H 0.5941 -0.0257 -0.1916 0.087 Uiso 1 1 calc R . .
O101 O 0.7317(3) -0.06733(15) -0.0141(2) 0.0277(11) Uani 1 1 d . . .
N1 N 0.8791(9) -0.0603(5) -0.0262(7) 0.027(3) Uani 0.50 1 d P A 1
C9 C 0.7996(8) -0.0440(4) -0.0114(6) 0.022(3) Uani 0.50 1 d P A 1
C10 C 0.9551(8) -0.0289(6) -0.0223(9) 0.044(4) Uani 0.50 1 d P A 1
C11 C 0.8883(15) -0.1109(8) -0.0494(12) 0.044(5) Uani 0.50 1 d P A 1
N2 N 0.8601(9) -0.1036(6) -0.0292(8) 0.027(4) Uani 0.50 1 d P A 2
C12 C 0.7731(8) -0.1036(5) -0.0238(7) 0.029(3) Uani 0.50 1 d P A 2
C13 C 0.9141(13) -0.0597(7) -0.0129(10) 0.039(5) Uiso 0.50 1 d P A 2
C14 C 0.9083(10) -0.1455(6) -0.0458(9) 0.043(4) Uani 0.50 1 d P A 2
N3 N 0.8770(4) 0.1331(2) 0.4069(3) 0.0286(13) Uani 1 1 d . . .
C15 C 0.9613(4) 0.1071(3) 0.3916(4) 0.0341(17) Uani 1 1 d . . .
H15A H 1.0079 0.1307 0.3883 0.041 Uiso 1 1 calc R . .
H15B H 0.9783 0.0861 0.4280 0.041 Uiso 1 1 calc R . .
C16 C 0.9555(6) 0.0778(3) 0.3299(4) 0.053(2) Uani 1 1 d . . .
H16A H 0.9474 0.0989 0.2923 0.063 Uiso 1 1 calc R . .
H16B H 0.9049 0.0565 0.3301 0.063 Uiso 1 1 calc R . .
C17 C 1.0404(6) 0.0480(3) 0.3243(5) 0.061(3) Uani 1 1 d . . .
H17A H 1.0392 0.0337 0.2811 0.074 Uiso 1 1 calc R . .
H17B H 1.0907 0.0696 0.3281 0.074 Uiso 1 1 calc R . .
C18 C 1.0544(8) 0.0087(4) 0.3745(6) 0.092(4) Uani 1 1 d . . .
H18A H 1.0589 0.0225 0.4176 0.137 Uiso 1 1 calc R . .
H18B H 1.1079 -0.0083 0.3668 0.137 Uiso 1 1 calc R . .
H18C H 1.0054 -0.0131 0.3711 0.137 Uiso 1 1 calc R . .
C19 C 0.8031(5) 0.0983(2) 0.4161(4) 0.0354(17) Uani 1 1 d . . .
H19A H 0.7887 0.0828 0.3744 0.042 Uiso 1 1 calc R . .
H19B H 0.7516 0.1164 0.4273 0.042 Uiso 1 1 calc R . .
C20 C 0.8198(6) 0.0594(3) 0.4675(4) 0.055(2) Uani 1 1 d . . .
H20A H 0.8660 0.0381 0.4541 0.066 Uiso 1 1 calc R . .
H20B H 0.8395 0.0740 0.5088 0.066 Uiso 1 1 calc R . .
C21 C 0.7365(6) 0.0311(3) 0.4760(5) 0.064(3) Uani 1 1 d . . .
H21A H 0.7477 0.0082 0.5112 0.076 Uiso 1 1 calc R . .
H21B H 0.6909 0.0529 0.4892 0.076 Uiso 1 1 calc R . .
C22 C 0.7025(6) 0.0045(3) 0.4157(5) 0.067(3) Uani 1 1 d . . .
H22A H 0.6825 0.0271 0.3826 0.100 Uiso 1 1 calc R . .
H22B H 0.6542 -0.0158 0.4264 0.100 Uiso 1 1 calc R . .
H22C H 0.7490 -0.0148 0.3997 0.100 Uiso 1 1 calc R . .
C23 C 0.9007(5) 0.1618(3) 0.4688(3) 0.0333(16) Uani 1 1 d . . .
H23A H 0.9184 0.1396 0.5036 0.040 Uiso 1 1 calc R . .
H23B H 0.9513 0.1819 0.4611 0.040 Uiso 1 1 calc R . .
C24 C 0.8278(5) 0.1934(3) 0.4922(4) 0.049(2) Uani 1 1 d . . .
H24A H 0.8183 0.2203 0.4624 0.058 Uiso 1 1 calc R . .
H24B H 0.7732 0.1752 0.4922 0.058 Uiso 1 1 calc R . .
C25 C 0.8511(7) 0.2118(3) 0.5597(5) 0.066(3) Uani 1 1 d . . .
H25A H 0.9043 0.2311 0.5587 0.079 Uiso 1 1 calc R . .
H25B H 0.8641 0.1847 0.5885 0.079 Uiso 1 1 calc R . .
C26 C 0.7790(8) 0.2420(4) 0.5884(6) 0.101(5) Uani 1 1 d . . .
H26A H 0.7688 0.2703 0.5622 0.151 Uiso 1 1 calc R . .
H26B H 0.7972 0.2511 0.6324 0.151 Uiso 1 1 calc R . .
H26C H 0.7255 0.2236 0.5886 0.151 Uiso 1 1 calc R . .
C27 C 0.8473(4) 0.1663(2) 0.3516(4) 0.0307(16) Uani 1 1 d . . .
H27A H 0.7918 0.1807 0.3623 0.037 Uiso 1 1 calc R . .
H27B H 0.8355 0.1470 0.3126 0.037 Uiso 1 1 calc R . .
C28 C 0.9096(5) 0.2062(2) 0.3347(3) 0.0330(16) Uani 1 1 d . . .
H28A H 0.9201 0.2274 0.3721 0.040 Uiso 1 1 calc R . .
H28B H 0.9658 0.1929 0.3233 0.040 Uiso 1 1 calc R . .
C29 C 0.8682(6) 0.2339(3) 0.2777(4) 0.048(2) Uani 1 1 d . . .
H29A H 0.8567 0.2120 0.2413 0.058 Uiso 1 1 calc R . .
H29B H 0.8118 0.2465 0.2898 0.058 Uiso 1 1 calc R . .
C30 C 0.9227(6) 0.2743(3) 0.2555(4) 0.050(2) Uani 1 1 d . . .
H30A H 0.9257 0.2989 0.2884 0.075 Uiso 1 1 calc R . .
H30B H 0.8965 0.2871 0.2153 0.075 Uiso 1 1 calc R . .
H30C H 0.9812 0.2630 0.2485 0.075 Uiso 1 1 calc R . .
N4 N 0.4106(5) 0.2145(3) 0.3331(3) 0.0502(18) Uani 1 1 d . . .
C31 C 0.4453(6) 0.1643(3) 0.3261(4) 0.050(2) Uani 1 1 d . . .
H31A H 0.4232 0.1519 0.2839 0.060 Uiso 1 1 calc R . .
H31B H 0.5091 0.1660 0.3254 0.060 Uiso 1 1 calc R . .
C32 C 0.4232(6) 0.1288(3) 0.3773(5) 0.063(3) Uani 1 1 d . . .
H32A H 0.3607 0.1211 0.3724 0.076 Uiso 1 1 calc R . .
H32B H 0.4348 0.1429 0.4203 0.076 Uiso 1 1 calc R . .
C33 C 0.4767(6) 0.0830(3) 0.3726(5) 0.064(3) Uani 1 1 d . . .
H33A H 0.4721 0.0717 0.3276 0.077 Uiso 1 1 calc R . .
H33B H 0.5383 0.0901 0.3838 0.077 Uiso 1 1 calc R . .
C34 C 0.4472(8) 0.0442(4) 0.4161(7) 0.106(4) Uani 1 1 d . . .
H34A H 0.4476 0.0559 0.4603 0.159 Uiso 1 1 calc R . .
H34B H 0.4866 0.0173 0.4142 0.159 Uiso 1 1 calc R . .
H34C H 0.3884 0.0344 0.4020 0.159 Uiso 1 1 calc R . .
C35 C 0.4363(6) 0.2427(3) 0.2744(4) 0.054(2) Uani 1 1 d . . .
H35A H 0.4147 0.2260 0.2351 0.064 Uiso 1 1 calc R . .
H35B H 0.5003 0.2436 0.2744 0.064 Uiso 1 1 calc R . .
C36 C 0.4016(7) 0.2942(3) 0.2714(5) 0.070(3) Uani 1 1 d . . .
H36A H 0.3392 0.2938 0.2580 0.085 Uiso 1 1 calc R . .
H36B H 0.4080 0.3083 0.3148 0.085 Uiso 1 1 calc R . .
C37 C 0.4500(9) 0.3250(4) 0.2242(5) 0.102(5) Uani 1 1 d . . .
H37A H 0.5113 0.3276 0.2402 0.122 Uiso 1 1 calc R . .
H37B H 0.4487 0.3088 0.1822 0.122 Uiso 1 1 calc R . .
C38 C 0.4142(11) 0.3735(4) 0.2143(8) 0.140(7) Uani 1 1 d . . .
H38A H 0.3610 0.3720 0.1865 0.210 Uiso 1 1 calc R . .
H38B H 0.4569 0.3932 0.1941 0.210 Uiso 1 1 calc R . .
H38C H 0.4014 0.3870 0.2559 0.210 Uiso 1 1 calc R . .
C39 C 0.3117(5) 0.2144(3) 0.3379(5) 0.059(3) Uani 1 1 d . . .
H39A H 0.2922 0.2471 0.3444 0.071 Uiso 1 1 calc R . .
H39B H 0.2976 0.1960 0.3762 0.071 Uiso 1 1 calc R . .
C40 C 0.2601(6) 0.1937(4) 0.2785(5) 0.073(3) Uani 1 1 d . . .
H40A H 0.2766 0.2109 0.2398 0.088 Uiso 1 1 calc R . .
H40B H 0.2775 0.1604 0.2734 0.088 Uiso 1 1 calc R . .
C41 C 0.1657(6) 0.1956(4) 0.2812(5) 0.076(3) Uani 1 1 d . . .
H41A H 0.1483 0.2287 0.2878 0.091 Uiso 1 1 calc R . .
H41B H 0.1487 0.1773 0.3187 0.091 Uiso 1 1 calc R . .
C42 C 0.1158(7) 0.1766(4) 0.2205(5) 0.072(3) Uani 1 1 d . . .
H42A H 0.1154 0.2004 0.1865 0.108 Uiso 1 1 calc R . .
H42B H 0.0561 0.1693 0.2304 0.108 Uiso 1 1 calc R . .
H42C H 0.1441 0.1480 0.2060 0.108 Uiso 1 1 calc R . .
C43 C 0.4491(6) 0.2369(4) 0.3966(5) 0.064(3) Uani 1 1 d . C .
H43A H 0.4281 0.2189 0.4332 0.076 Uiso 1 1 calc R . .
H43B H 0.4271 0.2694 0.3996 0.076 Uiso 1 1 calc R . .
C44 C 0.5501(9) 0.2381(6) 0.4028(7) 0.127(5) Uani 1 1 d D . .
H44A H 0.5719 0.2067 0.4165 0.152 Uiso 0.60 1 calc PR B 1
H44B H 0.5721 0.2448 0.3602 0.152 Uiso 0.60 1 calc PR B 1
H44C H 0.5750 0.2135 0.3758 0.152 Uiso 0.40 1 d PR B 2
H44D H 0.5718 0.2334 0.4479 0.152 Uiso 0.40 1 d PR B 2
C45 C 0.5847(15) 0.2740(8) 0.4494(13) 0.108(7) Uiso 0.60 1 d PU C 1
H45A H 0.5432 0.3005 0.4504 0.130 Uiso 0.60 1 calc PR C 1
H45B H 0.5899 0.2599 0.4928 0.130 Uiso 0.60 1 calc PR C 1
C46 C 0.6695(17) 0.2922(10) 0.4331(16) 0.141(11) Uiso 0.60 1 d PU C 1
H46A H 0.7059 0.2660 0.4202 0.212 Uiso 0.60 1 calc PR C 1
H46B H 0.6974 0.3079 0.4706 0.212 Uiso 0.60 1 calc PR C 1
H46C H 0.6618 0.3146 0.3976 0.212 Uiso 0.60 1 calc PR C 1
C47 C 0.573(2) 0.2887(14) 0.379(2) 0.135(13) Uiso 0.40 1 d PDU C 2
H47A H 0.5546 0.2924 0.3327 0.162 Uiso 0.40 1 calc PR C 2
H47B H 0.5446 0.3130 0.4036 0.162 Uiso 0.40 1 calc PR C 2
C48 C 0.6711(19) 0.2929(13) 0.388(2) 0.115(13) Uiso 0.40 1 d PDU C 2
H48A H 0.6859 0.3122 0.4259 0.173 Uiso 0.40 1 calc PR C 2
H48B H 0.6941 0.3075 0.3502 0.173 Uiso 0.40 1 calc PR C 2
H48C H 0.6964 0.2615 0.3943 0.173 Uiso 0.40 1 calc PR C 2
N500 N 0.1931(6) 0.1161(3) 0.5640(5) 0.066(2) Uani 1 1 d . . .
O500 O 0.0535(6) 0.0904(4) 0.5430(5) 0.129(4) Uani 1 1 d . . .
C500 C 0.1113(8) 0.1093(4) 0.5785(6) 0.084(4) Uani 1 1 d . . .
H500 H 0.0956 0.1197 0.6195 0.101 Uiso 1 1 calc R . .
C501 C 0.2225(10) 0.1054(5) 0.4998(7) 0.122(6) Uani 1 1 d . . .
H50A H 0.2825 0.0942 0.5037 0.183 Uiso 1 1 calc R . .
H50B H 0.2194 0.1339 0.4734 0.183 Uiso 1 1 calc R . .
H50C H 0.1854 0.0811 0.4795 0.183 Uiso 1 1 calc R . .
C502 C 0.2545(7) 0.1376(3) 0.6128(6) 0.083(4) Uani 1 1 d . . .
H50D H 0.2222 0.1521 0.6466 0.124 Uiso 1 1 calc R . .
H50E H 0.2889 0.1617 0.5924 0.124 Uiso 1 1 calc R . .
H50F H 0.2931 0.1133 0.6315 0.124 Uiso 1 1 calc R . .
N600 N 0.0742(7) 0.3691(4) 0.1052(5) 0.091(3) Uani 1 1 d . . .
O600 O 0.1145(7) 0.3612(3) 0.0004(5) 0.118(3) Uani 1 1 d . . .
C600 C 0.0672(8) 0.3530(5) 0.0441(7) 0.098(4) Uani 1 1 d . . .
H600 H 0.0195 0.3328 0.0337 0.117 Uiso 1 1 calc R . .
C601 C 0.0176(10) 0.3610(8) 0.1550(8) 0.207(11) Uani 1 1 d . . .
H60A H -0.0335 0.3438 0.1378 0.311 Uiso 1 1 calc R . .
H60B H -0.0003 0.3912 0.1725 0.311 Uiso 1 1 calc R . .
H60C H 0.0476 0.3425 0.1890 0.311 Uiso 1 1 calc R . .
C602 C 0.1571(10) 0.3925(6) 0.1259(8) 0.151(7) Uani 1 1 d . . .
H60D H 0.1993 0.3876 0.0933 0.227 Uiso 1 1 calc R . .
H60E H 0.1795 0.3790 0.1668 0.227 Uiso 1 1 calc R . .
H60F H 0.1472 0.4262 0.1312 0.227 Uiso 1 1 calc R . .

loop_
_atom_site_aniso_label
_atom_site_aniso_U_11
_atom_site_aniso_U_22
_atom_site_aniso_U_33
_atom_site_aniso_U_23
_atom_site_aniso_U_13
_atom_site_aniso_U_12
W1 0.02000(12) 0.02322(12) 0.01620(13) 0.00113(10) -0.00009(10) -0.00793(10)
W2 0.02179(12) 0.01620(11) 0.01608(12) 0.00164(10) 0.00235(10) -0.00152(9)
W3 0.02914(14) 0.02093(12) 0.01394(12) -0.00567(10) 0.00531(11) -0.00674(10)
W4 0.01498(12) 0.02453(12) 0.01699(13) 0.00226(10) 0.00636(10) -0.00057(9)
W5 0.02078(12) 0.02168(12) 0.00876(11) 0.00176(9) 0.00325(10) -0.00125(9)
W6 0.01525(11) 0.01811(11) 0.01556(12) 0.00200(9) 0.00072(10) 0.00040(9)
W7 0.01770(12) 0.02024(11) 0.01292(12) -0.00441(9) 0.00684(10) -0.00140(9)
W8 0.02525(13) 0.02712(13) 0.00770(11) 0.00138(10) -0.00057(10) -0.00707(10)
W9 0.01689(12) 0.02732(13) 0.01739(13) 0.00572(11) -0.00362(10) -0.00385(10)
Zr1 0.0115(3) 0.0171(3) 0.0109(3) -0.0010(2) 0.0035(2) -0.0002(2)
P1 0.0126(7) 0.0165(7) 0.0080(7) -0.0010(6) 0.0013(6) -0.0015(5)
P2 0.0295(9) 0.0257(8) 0.0134(8) 0.0035(7) -0.0015(7) -0.0087(7)
P3 0.0318(9) 0.0210(8) 0.0138(8) -0.0022(6) 0.0084(7) -0.0021(7)
O1 0.026(2) 0.033(2) 0.028(3) 0.001(2) -0.005(2) -0.015(2)
O2 0.036(3) 0.020(2) 0.024(3) 0.0026(19) 0.002(2) -0.0017(19)
O3 0.046(3) 0.027(2) 0.029(3) -0.008(2) 0.009(2) -0.013(2)
O4 0.020(2) 0.042(3) 0.039(3) 0.007(2) 0.016(2) 0.001(2)
O5 0.035(3) 0.037(2) 0.013(2) 0.002(2) 0.002(2) -0.005(2)
O6 0.024(2) 0.028(2) 0.033(3) 0.004(2) -0.003(2) -0.0003(19)
O7 0.031(2) 0.033(2) 0.026(3) -0.003(2) 0.016(2) -0.002(2)
O8 0.037(3) 0.042(3) 0.020(3) 0.003(2) -0.001(2) -0.013(2)
O9 0.026(2) 0.039(3) 0.035(3) 0.010(2) -0.012(2) -0.007(2)
O12 0.024(2) 0.024(2) 0.015(2) 0.0000(18) 0.0046(19) -0.0082(17)
O13 0.026(2) 0.030(2) 0.015(2) -0.0014(19) -0.0031(19) -0.0079(18)
O14 0.018(2) 0.025(2) 0.019(2) 0.0049(18) 0.0010(18) -0.0047(17)
O19 0.023(2) 0.031(2) 0.016(2) 0.0034(19) -0.0048(19) -0.0068(18)
O21 0.017(2) 0.0198(19) 0.014(2) -0.0045(17) 0.0017(17) -0.0053(16)
O23 0.032(2) 0.019(2) 0.020(2) -0.0014(18) 0.007(2) -0.0007(18)
O25 0.021(2) 0.022(2) 0.013(2) 0.0030(17) 0.0006(18) -0.0013(17)
O26 0.018(2) 0.0185(19) 0.022(2) -0.0008(18) 0.0019(19) -0.0006(16)
O37 0.026(2) 0.020(2) 0.018(2) -0.0033(18) 0.0056(19) 0.0000(17)
O38 0.030(2) 0.025(2) 0.014(2) -0.0026(18) 0.0012(19) -0.0084(18)
O41 0.026(2) 0.023(2) 0.019(2) 0.0027(18) 0.0110(19) 0.0019(18)
O45 0.018(2) 0.024(2) 0.012(2) 0.0007(17) 0.0075(17) -0.0017(16)
O49 0.014(2) 0.027(2) 0.020(2) 0.0066(19) 0.0003(18) -0.0015(17)
O51 0.025(2) 0.023(2) 0.015(2) -0.0003(18) 0.0035(19) -0.0035(18)
O54 0.0148(19) 0.022(2) 0.009(2) -0.0003(16) 0.0027(16) 0.0001(16)
O56 0.020(2) 0.022(2) 0.013(2) -0.0036(17) 0.0002(17) -0.0014(16)
O61 0.021(2) 0.023(2) 0.015(2) -0.0028(18) 0.0046(18) -0.0040(17)
O67 0.017(2) 0.020(2) 0.022(2) -0.0013(18) 0.0067(18) 0.0070(16)
O71 0.019(2) 0.021(2) 0.012(2) 0.0000(17) 0.0062(17) -0.0025(16)
O76 0.0142(19) 0.0188(19) 0.010(2) 0.0002(16) 0.0030(16) -0.0018(15)
O78 0.026(2) 0.029(2) 0.016(2) 0.0014(19) 0.0049(19) -0.0070(18)
O81 0.029(2) 0.026(2) 0.013(2) 0.0048(18) 0.0032(19) -0.0078(18)
O89 0.024(2) 0.030(2) 0.016(2) 0.0044(19) -0.0054(19) -0.0052(18)
O91 0.025(2) 0.021(2) 0.026(3) 0.0064(19) -0.003(2) -0.0001(18)
O98 0.0161(19) 0.0173(18) 0.0087(19) 0.0001(16) 0.0000(16) -0.0028(15)
O100 0.022(3) 0.031(3) 0.021(3) -0.009(3) 0.003(3) 0.006(2)
O104 0.029(10) 0.022(9) 0.045(13) 0.007(9) 0.019(10) -0.004(7)
O102 0.032(3) 0.045(3) 0.018(2) 0.003(2) -0.001(2) -0.018(2)
O103 0.037(3) 0.031(2) 0.017(2) 0.003(2) 0.004(2) -0.014(2)
C1 0.055(5) 0.033(4) 0.028(4) 0.010(3) -0.009(4) -0.005(3)
C2 0.070(6) 0.057(5) 0.030(5) 0.012(4) -0.019(4) -0.007(4)
C3 0.094(7) 0.051(5) 0.042(5) 0.027(4) -0.014(5) -0.033(5)
C4 0.115(8) 0.032(4) 0.048(6) 0.013(4) 0.006(6) 0.027(5)
C5 0.065(5) 0.029(4) 0.019(4) -0.005(3) 0.011(4) -0.005(3)
C6 0.088(7) 0.031(4) 0.044(5) -0.012(4) 0.021(5) 0.008(4)
C7 0.101(7) 0.049(5) 0.025(4) -0.002(4) 0.038(5) 0.004(5)
C8 0.093(7) 0.052(5) 0.027(5) -0.014(4) -0.006(5) -0.021(5)
O101 0.014(2) 0.031(2) 0.039(3) -0.003(2) 0.006(2) 0.0034(18)
N1 0.013(6) 0.036(7) 0.030(7) 0.003(6) -0.003(6) 0.004(6)
C9 0.014(6) 0.033(7) 0.021(7) -0.003(6) 0.007(5) 0.000(5)
C10 0.011(6) 0.049(9) 0.073(13) 0.008(9) 0.007(7) -0.015(6)
C11 0.044(14) 0.027(10) 0.060(16) -0.018(10) -0.001(10) -0.007(10)
N2 0.018(7) 0.033(9) 0.030(9) 0.003(7) 0.003(6) 0.012(6)
C12 0.021(7) 0.027(7) 0.038(9) 0.006(6) 0.002(6) -0.012(5)
C14 0.040(9) 0.031(8) 0.058(12) 0.002(8) 0.009(8) -0.004(7)
N3 0.029(3) 0.034(3) 0.021(3) 0.002(3) -0.008(3) 0.000(2)
C15 0.031(4) 0.039(4) 0.031(4) -0.003(3) -0.005(3) -0.003(3)
C16 0.065(6) 0.061(5) 0.031(5) -0.010(4) -0.007(4) 0.006(5)
C17 0.077(7) 0.061(6) 0.049(6) -0.008(5) 0.025(5) 0.007(5)
C18 0.108(9) 0.082(8) 0.087(9) 0.002(7) 0.035(8) 0.047(7)
C19 0.035(4) 0.035(4) 0.035(4) 0.008(3) -0.007(3) -0.005(3)
C20 0.072(6) 0.050(5) 0.041(5) 0.012(4) 0.000(5) -0.013(4)
C21 0.084(7) 0.047(5) 0.061(7) 0.010(5) 0.025(6) -0.014(5)
C22 0.075(7) 0.051(5) 0.074(8) 0.007(5) -0.002(6) -0.014(5)
C23 0.039(4) 0.044(4) 0.016(3) 0.000(3) -0.003(3) -0.007(3)
C24 0.058(5) 0.046(5) 0.043(5) -0.009(4) 0.009(4) 0.003(4)
C25 0.097(8) 0.053(5) 0.052(6) -0.016(5) 0.034(6) -0.024(5)
C26 0.126(10) 0.075(7) 0.108(11) -0.045(7) 0.063(9) -0.006(7)
C27 0.030(4) 0.032(3) 0.028(4) 0.003(3) -0.010(3) -0.002(3)
C28 0.046(4) 0.031(4) 0.022(4) -0.002(3) 0.000(3) -0.005(3)
C29 0.058(5) 0.049(5) 0.035(5) 0.013(4) -0.014(4) -0.015(4)
C30 0.074(6) 0.043(4) 0.031(5) 0.012(4) -0.007(4) -0.010(4)
N4 0.053(4) 0.070(5) 0.029(4) -0.018(4) 0.017(3) 0.006(4)
C31 0.052(5) 0.064(5) 0.035(5) -0.002(4) 0.023(4) 0.013(4)
C32 0.063(6) 0.086(7) 0.042(6) 0.007(5) 0.019(5) 0.008(5)
C33 0.061(6) 0.076(7) 0.056(6) 0.013(5) 0.017(5) -0.004(5)
C34 0.089(9) 0.115(10) 0.116(12) 0.025(9) 0.019(9) 0.012(8)
C35 0.072(6) 0.058(5) 0.034(5) -0.008(4) 0.027(5) 0.019(5)
C36 0.077(7) 0.072(6) 0.065(7) -0.025(6) 0.032(6) 0.021(5)
C37 0.167(12) 0.087(8) 0.057(7) 0.018(6) 0.056(8) 0.079(8)
C38 0.201(17) 0.082(9) 0.143(15) 0.008(9) 0.063(13) 0.063(10)
C39 0.049(5) 0.083(7) 0.047(6) -0.019(5) 0.029(5) 0.007(5)
C40 0.050(6) 0.119(9) 0.052(6) -0.023(6) 0.013(5) 0.018(6)
C41 0.075(7) 0.093(8) 0.061(7) -0.032(6) 0.014(6) 0.000(6)
C42 0.085(7) 0.068(6) 0.063(7) -0.020(6) 0.005(6) 0.007(6)
C43 0.063(6) 0.087(7) 0.043(6) -0.020(5) 0.015(5) -0.002(5)
C44 0.132(13) 0.172(15) 0.073(10) -0.017(10) -0.027(9) -0.028(11)
N500 0.071(6) 0.050(5) 0.076(7) 0.011(5) -0.002(5) 0.017(4)
O500 0.115(7) 0.134(8) 0.128(9) 0.063(7) -0.066(7) -0.037(6)
C500 0.084(9) 0.090(9) 0.076(9) 0.053(7) -0.001(7) 0.008(7)
C501 0.178(14) 0.106(10) 0.084(10) 0.034(8) 0.023(10) 0.086(10)
C502 0.079(7) 0.035(5) 0.130(11) 0.011(6) -0.030(8) 0.008(5)
N600 0.110(8) 0.120(8) 0.041(5) 0.023(6) -0.006(6) -0.053(7)
O600 0.134(8) 0.134(8) 0.091(7) -0.006(6) 0.038(6) -0.028(6)
C600 0.089(9) 0.110(10) 0.095(11) 0.023(9) 0.008(9) -0.046(8)
C601 0.106(12) 0.41(3) 0.105(13) 0.130(18) -0.010(10) -0.077(16)
C602 0.153(14) 0.187(17) 0.113(14) -0.013(12) -0.006(12) -0.087(13)

loop_
_atom_type_symbol
_atom_type_description
_atom_type_scat_dispersion_real
_atom_type_scat_dispersion_imag
_atom_type_scat_source
C C 0.0033 0.0016 'International Tables Vol C Tables 4.2.6.8 and 6.1.1.4'
H H 0.0000 0.0000 'International Tables Vol C Tables 4.2.6.8 and 6.1.1.4'
N N 0.0061 0.0033 'International Tables Vol C Tables 4.2.6.8 and 6.1.1.4'
O O 0.0106 0.0060 'International Tables Vol C Tables 4.2.6.8 and 6.1.1.4'
P P 0.1023 0.0942 'International Tables Vol C Tables 4.2.6.8 and 6.1.1.4'
W W -0.8490 6.8722 'International Tables Vol C Tables 4.2.6.8 and 6.1.1.4'
Zr Zr -2.9673 0.5597 'International Tables Vol C Tables 4.2.6.8 and 6.1.1.4'

loop_
_geom_angle_atom_site_label_1
_geom_angle_atom_site_label_2
_geom_angle_atom_site_label_3
_geom_angle
_geom_angle_site_symmetry_1
_geom_angle_site_symmetry_3
O1 W1 O13 102.8(2) . .
O1 W1 O12 101.66(19) . .
O13 W1 O12 92.29(18) . .
O1 W1 O14 100.97(19) . .
O13 W1 O14 155.27(16) . .
O12 W1 O14 89.48(17) . .
O1 W1 O19 101.6(2) . .
O13 W1 O19 89.01(18) . .
O12 W1 O19 155.82(17) . .
O14 W1 O19 79.63(17) . .
O1 W1 O21 172.57(18) . .
O13 W1 O21 72.70(15) . .
O12 W1 O21 72.96(15) . .
O14 W1 O21 84.30(14) . .
O19 W1 O21 84.43(15) . .
O2 W2 O26 103.76(19) . .
O2 W2 O23 100.58(19) . .
O26 W2 O23 94.31(18) . .
O2 W2 O25 101.20(19) . .
O26 W2 O25 87.12(17) . .
O23 W2 O25 157.16(17) . .
O2 W2 O12 100.31(18) . .
O26 W2 O12 155.39(17) . .
O23 W2 O12 86.22(17) . .
O25 W2 O12 83.22(16) . .
O2 W2 O21 169.38(17) . .
O26 W2 O21 85.34(15) . .
O23 W2 O21 72.91(15) . .
O25 W2 O21 84.52(15) . .
O12 W2 O21 71.27(14) . .
O3 W3 O37 105.2(2) . .
O3 W3 O23 100.7(2) . .
O37 W3 O23 93.69(18) . .
O3 W3 O38 100.9(2) . .
O37 W3 O38 86.59(18) . .
O23 W3 O38 157.50(17) . .
O3 W3 O13 99.53(19) . .
O37 W3 O13 155.01(17) . .
O23 W3 O13 85.48(18) . .
O38 W3 O13 84.91(17) . .
O3 W3 O21 168.31(17) . .
O37 W3 O21 85.19(15) . .
O23 W3 O21 72.74(15) . .
O38 W3 O21 84.89(15) . .
O13 W3 O21 70.68(15) . .
O4 W4 O14 101.2(2) . .
O4 W4 O49 101.7(2) . .
O14 W4 O49 89.55(18) . .
O4 W4 O45 100.1(2) . .
O14 W4 O45 91.12(17) . .
O49 W4 O45 157.66(15) . .
O4 W4 O41 96.6(2) . .
O14 W4 O41 162.09(16) . .
O49 W4 O41 88.47(17) . .
O45 W4 O41 84.08(17) . .
O4 W4 O54 172.2(2) . .
O14 W4 O54 84.40(15) . .
O49 W4 O54 83.70(15) . .
O45 W4 O54 74.15(14) . .
O41 W4 O54 77.69(14) . .
O5 W5 O25 101.86(19) . .
O5 W5 O56 102.93(19) . .
O25 W5 O56 90.27(16) . .
O5 W5 O45 99.62(19) . .
O25 W5 O45 90.20(17) . .
O56 W5 O45 156.85(17) . .
O5 W5 O51 98.66(19) . .
O25 W5 O51 159.38(17) . .
O56 W5 O51 87.13(16) . .
O45 W5 O51 84.34(16) . .
O5 W5 O54 170.39(17) . .
O25 W5 O54 84.15(15) . .
O56 W5 O54 84.38(15) . .
O45 W5 O54 72.64(14) . .
O51 W5 O54 75.24(15) . .
O6 W6 O61 102.71(19) . 3_655
O6 W6 O67 99.75(19) . .
O61 W6 O67 93.98(17) 3_655 .
O6 W6 O56 101.5(2) . .
O61 W6 O56 93.37(16) 3_655 .
O67 W6 O56 155.34(17) . .
O6 W6 O26 97.08(18) . .
O61 W6 O26 160.12(17) 3_655 .
O67 W6 O26 84.43(16) . .
O56 W6 O26 80.72(16) . .
O6 W6 O76 172.29(18) . .
O61 W6 O76 80.80(16) 3_655 .
O67 W6 O76 73.01(14) . .
O56 W6 O76 85.00(15) . .
O26 W6 O76 79.79(14) . .
O7 W7 O71 101.47(18) . 3_655
O7 W7 O67 100.43(19) . .
O71 W7 O67 93.25(18) 3_655 .
O7 W7 O78 102.0(2) . .
O71 W7 O78 93.56(17) 3_655 .
O67 W7 O78 154.73(16) . .
O7 W7 O37 95.89(18) . .
O71 W7 O37 162.51(16) 3_655 .
O67 W7 O37 85.68(17) . .
O78 W7 O37 80.61(17) . .
O7 W7 O76 173.14(17) . .
O71 W7 O76 82.95(14) 3_655 .
O67 W7 O76 73.91(14) . .
O78 W7 O76 82.82(15) . .
O37 W7 O76 79.98(14) . .
O8 W8 O38 101.8(2) . .
O8 W8 O78 102.2(2) . .
O38 W8 O78 90.48(18) . .
O8 W8 O89 100.1(2) . .
O38 W8 O89 89.29(18) . .
O78 W8 O89 157.27(18) . .
O8 W8 O81 98.24(19) . .
O38 W8 O81 159.70(17) . .
O78 W8 O81 88.54(17) . .
O89 W8 O81 83.91(17) . .
O8 W8 O98 171.49(19) . .
O38 W8 O98 83.91(15) . .
O78 W8 O98 83.89(16) . .
O89 W8 O98 73.49(16) . .
O81 W8 O98 75.83(14) . .
O9 W9 O19 101.4(2) . .
O9 W9 O89 101.2(2) . .
O19 W9 O89 92.91(18) . .
O9 W9 O49 102.2(2) . .
O19 W9 O49 89.24(18) . .
O89 W9 O49 155.63(16) . .
O9 W9 O91 96.50(19) . .
O19 W9 O91 162.12(17) . .
O89 W9 O91 84.04(18) . .
O49 W9 O91 86.51(17) . .
O9 W9 O98 172.96(18) . .
O19 W9 O98 84.15(15) . .
O89 W9 O98 73.98(15) . .
O49 W9 O98 82.11(15) . .
O91 W9 O98 78.07(15) . .
O103 Zr1 O61 159.06(16) . .
O103 Zr1 O102 98.38(17) . .
O61 Zr1 O102 85.76(17) . .
O103 Zr1 O104 127.7(5) . 3_655
O61 Zr1 O104 71.3(5) . 3_655
O102 Zr1 O104 98.2(6) . 3_655
O103 Zr1 O100 91.7(2) . 3_655
O61 Zr1 O100 99.86(19) . 3_655
O102 Zr1 O100 135.01(19) . 3_655
O104 Zr1 O100 44.7(6) 3_655 3_655
O103 Zr1 O71 86.60(16) . .
O61 Zr1 O71 80.28(15) . .
O102 Zr1 O71 150.95(17) . .
O104 Zr1 O71 101.2(5) 3_655 .
O100 Zr1 O71 72.91(18) 3_655 .
O103 Zr1 O100 96.0(2) . .
O61 Zr1 O100 104.70(19) . .
O102 Zr1 O100 71.0(2) . .
O104 Zr1 O100 45.3(5) 3_655 .
O100 Zr1 O100 64.4(3) 3_655 .
O71 Zr1 O100 137.23(19) . .
O103 Zr1 O104 62.7(4) . .
O61 Zr1 O104 136.5(4) . .
O102 Zr1 O104 103.2(6) . .
O104 Zr1 O104 65.3(7) 3_655 .
O100 Zr1 O104 44.7(5) 3_655 .
O71 Zr1 O104 104.4(6) . .
O100 Zr1 O104 43.5(5) . .
O103 Zr1 O101 79.26(17) . .
O61 Zr1 O101 81.90(15) . .
O102 Zr1 O101 75.99(18) . .
O104 Zr1 O101 153.0(5) 3_655 .
O100 Zr1 O101 148.93(19) 3_655 .
O71 Zr1 O101 76.90(16) . .
O100 Zr1 O101 145.6(2) . .
O104 Zr1 O101 141.6(4) . .
O103 Zr1 Zr1 94.57(13) . 3_655
O61 Zr1 Zr1 104.56(11) . 3_655
O102 Zr1 Zr1 102.78(13) . 3_655
O104 Zr1 Zr1 33.3(5) 3_655 3_655
O100 Zr1 Zr1 32.43(15) 3_655 3_655
O71 Zr1 Zr1 105.33(11) . 3_655
O100 Zr1 Zr1 31.93(15) . 3_655
O104 Zr1 Zr1 32.0(4) . 3_655
O101 Zr1 Zr1 173.39(12) . 3_655
O76 P1 O98 111.4(2) . .
O76 P1 O54 111.4(2) . .
O98 P1 O54 111.4(2) . .
O76 P1 O21 108.1(2) . .
O98 P1 O21 107.6(2) . .
O54 P1 O21 106.7(2) . .
O102 P2 O91 110.1(3) . .
O102 P2 O81 111.1(3) . .
O91 P2 O81 110.6(2) . .
O102 P2 C1 110.3(3) . .
O91 P2 C1 108.1(3) . .
O81 P2 C1 106.6(3) . .
O103 P3 O51 110.5(2) . .
O103 P3 O41 110.6(2) . .
O51 P3 O41 110.2(2) . .
O103 P3 C5 111.5(3) . .
O51 P3 C5 104.3(3) . .
O41 P3 C5 109.5(3) . .
W1 O12 W2 124.1(2) . .
W1 O13 W3 125.2(2) . .
W4 O14 W1 151.9(2) . .
W9 O19 W1 153.2(2) . .
P1 O21 W2 124.6(2) . .
P1 O21 W1 125.9(2) . .
W2 O21 W1 91.20(13) . .
P1 O21 W3 123.5(2) . .
W2 O21 W3 90.17(13) . .
W1 O21 W3 91.12(13) . .
W2 O23 W3 123.9(2) . .
W5 O25 W2 145.6(2) . .
W2 O26 W6 153.2(2) . .
W3 O37 W7 153.6(2) . .
W8 O38 W3 146.3(2) . .
P3 O41 W4 133.2(2) . .
W4 O45 W5 122.32(19) . .
W4 O49 W9 144.7(2) . .
P3 O51 W5 136.3(3) . .
P1 O54 W4 127.9(2) . .
P1 O54 W5 127.1(2) . .
W4 O54 W5 90.86(13) . .
W5 O56 W6 152.5(2) . .
W6 O61 Zr1 149.7(2) 3_655 .
W7 O67 W6 120.54(18) . .
W7 O71 Zr1 147.7(2) 3_655 .
P1 O76 W7 130.5(2) . .
P1 O76 W6 129.3(2) . .
W7 O76 W6 89.34(12) . .
W8 O78 W7 152.6(2) . .
P2 O81 W8 136.2(2) . .
W9 O89 W8 121.9(2) . .
P2 O91 W9 134.3(3) . .
P1 O98 W9 128.1(2) . .
P1 O98 W8 127.0(2) . .
W9 O98 W8 90.61(13) . .
O104 O100 O104 91.0(9) . 3_655
O104 O100 Zr1 67.3(6) . 3_655
O104 O100 Zr1 69.7(7) 3_655 3_655
O104 O100 Zr1 69.4(6) . .
O104 O100 Zr1 66.0(6) 3_655 .
Zr1 O100 Zr1 115.6(3) 3_655 .
O100 O104 O100 89.0(9) . 3_655
O100 O104 Zr1 68.1(6) . 3_655
O100 O104 Zr1 68.7(6) 3_655 3_655
O100 O104 Zr1 67.1(7) . .
O100 O104 Zr1 65.6(6) 3_655 .
Zr1 O104 Zr1 114.7(7) 3_655 .
P2 O102 Zr1 179.7(4) . .
P3 O103 Zr1 168.9(3) . .
C4 C1 C2 110.3(7) . .
C4 C1 C3 109.8(7) . .
C2 C1 C3 110.0(7) . .
C4 C1 P2 109.7(5) . .
C2 C1 P2 108.6(5) . .
C3 C1 P2 108.3(5) . .
C1 C2 H2A 109.5 . .
C1 C2 H2B 109.5 . .
H2A C2 H2B 109.5 . .
C1 C2 H2C 109.5 . .
H2A C2 H2C 109.5 . .
H2B C2 H2C 109.5 . .
C1 C3 H3A 109.5 . .
C1 C3 H3B 109.5 . .
H3A C3 H3B 109.5 . .
C1 C3 H3C 109.5 . .
H3A C3 H3C 109.5 . .
H3B C3 H3C 109.5 . .
C1 C4 H4A 109.5 . .
C1 C4 H4B 109.5 . .
H4A C4 H4B 109.5 . .
C1 C4 H4C 109.5 . .
H4A C4 H4C 109.5 . .
H4B C4 H4C 109.5 . .
C8 C5 C6 110.2(6) . .
C8 C5 C7 110.1(7) . .
C6 C5 C7 109.3(6) . .
C8 C5 P3 108.2(5) . .
C6 C5 P3 111.4(5) . .
C7 C5 P3 107.5(5) . .
C5 C6 H6A 109.5 . .
C5 C6 H6C 109.5 . .
H6A C6 H6C 109.5 . .
C5 C6 H6B 109.5 . .
H6A C6 H6B 109.5 . .
H6C C6 H6B 109.5 . .
C5 C7 H7A 109.5 . .
C5 C7 H7B 109.5 . .
H7A C7 H7B 109.5 . .
C5 C7 H7C 109.5 . .
H7A C7 H7C 109.5 . .
H7B C7 H7C 109.5 . .
C5 C8 H8A 109.5 . .
C5 C8 H8B 109.5 . .
H8A C8 H8B 109.5 . .
C5 C8 H8C 109.5 . .
H8A C8 H8C 109.5 . .
H8B C8 H8C 109.5 . .
C12 O101 C9 90.4(8) . .
C12 O101 Zr1 147.5(6) . .
C9 O101 Zr1 122.0(6) . .
C9 N1 C10 120.4(12) . .
C9 N1 C11 119.6(14) . .
C10 N1 C11 119.9(13) . .
O101 C9 N1 125.4(12) . .
C12 N2 C14 122.9(15) . .
C12 N2 C13 120.9(14) . .
C14 N2 C13 116.0(14) . .
O101 C12 N2 122.6(12) . .
C19 N3 C27 107.3(5) . .
C19 N3 C15 111.1(5) . .
C27 N3 C15 110.8(5) . .
C19 N3 C23 112.1(5) . .
C27 N3 C23 110.3(5) . .
C15 N3 C23 105.2(5) . .
C16 C15 N3 115.2(6) . .
C16 C15 H15A 108.5 . .
N3 C15 H15A 108.5 . .
C16 C15 H15B 108.5 . .
N3 C15 H15B 108.5 . .
H15A C15 H15B 107.5 . .
C15 C16 C17 110.3(7) . .
C15 C16 H16A 109.6 . .
C17 C16 H16A 109.6 . .
C15 C16 H16B 109.6 . .
C17 C16 H16B 109.6 . .
H16A C16 H16B 108.1 . .
C18 C17 C16 115.2(8) . .
C18 C17 H17A 108.5 . .
C16 C17 H17A 108.5 . .
C18 C17 H17B 108.5 . .
C16 C17 H17B 108.5 . .
H17A C17 H17B 107.5 . .
C17 C18 H18A 109.5 . .
C17 C18 H18B 109.5 . .
H18A C18 H18B 109.5 . .
C17 C18 H18C 109.5 . .
H18A C18 H18C 109.5 . .
H18B C18 H18C 109.5 . .
N3 C19 C20 116.9(6) . .
N3 C19 H19A 108.1 . .
C20 C19 H19A 108.1 . .
N3 C19 H19B 108.1 . .
C20 C19 H19B 108.1 . .
H19A C19 H19B 107.3 . .
C21 C20 C19 110.3(7) . .
C21 C20 H20A 109.6 . .
C19 C20 H20A 109.6 . .
C21 C20 H20B 109.6 . .
C19 C20 H20B 109.6 . .
H20A C20 H20B 108.1 . .
C22 C21 C20 114.3(8) . .
C22 C21 H21A 108.7 . .
C20 C21 H21A 108.7 . .
C22 C21 H21B 108.7 . .
C20 C21 H21B 108.7 . .
H21A C21 H21B 107.6 . .
C21 C22 H22A 109.5 . .
C21 C22 H22B 109.5 . .
H22A C22 H22B 109.5 . .
C21 C22 H22C 109.5 . .
H22A C22 H22C 109.5 . .
H22B C22 H22C 109.5 . .
C24 C23 N3 115.3(6) . .
C24 C23 H23A 108.5 . .
N3 C23 H23A 108.5 . .
C24 C23 H23B 108.5 . .
N3 C23 H23B 108.5 . .
H23A C23 H23B 107.5 . .
C25 C24 C23 110.7(7) . .
C25 C24 H24A 109.5 . .
C23 C24 H24A 109.5 . .
C25 C24 H24B 109.5 . .
C23 C24 H24B 109.5 . .
H24A C24 H24B 108.1 . .
C24 C25 C26 114.1(10) . .
C24 C25 H25A 108.7 . .
C26 C25 H25A 108.7 . .
C24 C25 H25B 108.7 . .
C26 C25 H25B 108.7 . .
H25A C25 H25B 107.6 . .
C25 C26 H26A 109.5 . .
C25 C26 H26B 109.5 . .
H26A C26 H26B 109.5 . .
C25 C26 H26C 109.5 . .
H26A C26 H26C 109.5 . .
H26B C26 H26C 109.5 . .
N3 C27 C28 117.3(6) . .
N3 C27 H27A 108.0 . .
C28 C27 H27A 108.0 . .
N3 C27 H27B 108.0 . .
C28 C27 H27B 108.0 . .
H27A C27 H27B 107.2 . .
C29 C28 C27 108.4(6) . .
C29 C28 H28A 110.0 . .
C27 C28 H28A 110.0 . .
C29 C28 H28B 110.0 . .
C27 C28 H28B 110.0 . .
H28A C28 H28B 108.4 . .
C30 C29 C28 114.3(7) . .
C30 C29 H29A 108.7 . .
C28 C29 H29A 108.7 . .
C30 C29 H29B 108.7 . .
C28 C29 H29B 108.7 . .
H29A C29 H29B 107.6 . .
C29 C30 H30A 109.5 . .
C29 C30 H30B 109.5 . .
H30A C30 H30B 109.5 . .
C29 C30 H30C 109.5 . .
H30A C30 H30C 109.5 . .
H30B C30 H30C 109.5 . .
C31 N4 C35 107.6(5) . .
C31 N4 C39 111.1(7) . .
C35 N4 C39 111.0(7) . .
C31 N4 C43 110.0(7) . .
C35 N4 C43 111.1(7) . .
C39 N4 C43 106.1(6) . .
C32 C31 N4 117.1(7) . .
C32 C31 H31A 108.0 . .
N4 C31 H31A 108.0 . .
C32 C31 H31B 108.0 . .
N4 C31 H31B 108.0 . .
H31A C31 H31B 107.3 . .
C31 C32 C33 111.6(7) . .
C31 C32 H32A 109.3 . .
C33 C32 H32A 109.3 . .
C31 C32 H32B 109.3 . .
C33 C32 H32B 109.3 . .
H32A C32 H32B 108.0 . .
C34 C33 C32 113.1(8) . .
C34 C33 H33A 109.0 . .
C32 C33 H33A 109.0 . .
C34 C33 H33B 109.0 . .
C32 C33 H33B 109.0 . .
H33A C33 H33B 107.8 . .
C33 C34 H34A 109.5 . .
C33 C34 H34B 109.5 . .
H34A C34 H34B 109.5 . .
C33 C34 H34C 109.5 . .
H34A C34 H34C 109.5 . .
H34B C34 H34C 109.5 . .
N4 C35 C36 114.7(6) . .
N4 C35 H35A 108.6 . .
C36 C35 H35A 108.6 . .
N4 C35 H35B 108.6 . .
C36 C35 H35B 108.6 . .
H35A C35 H35B 107.6 . .
C37 C36 C35 112.3(7) . .
C37 C36 H36A 109.2 . .
C35 C36 H36A 109.2 . .
C37 C36 H36B 109.2 . .
C35 C36 H36B 109.2 . .
H36A C36 H36B 107.9 . .
C38 C37 C36 114.9(9) . .
C38 C37 H37A 108.5 . .
C36 C37 H37A 108.5 . .
C38 C37 H37B 108.5 . .
C36 C37 H37B 108.5 . .
H37A C37 H37B 107.5 . .
C37 C38 H38A 109.5 . .
C37 C38 H38B 109.5 . .
H38A C38 H38B 109.5 . .
C37 C38 H38C 109.5 . .
H38A C38 H38C 109.5 . .
H38B C38 H38C 109.5 . .
N4 C39 C40 114.5(6) . .
N4 C39 H39A 108.6 . .
C40 C39 H39A 108.6 . .
N4 C39 H39B 108.6 . .
C40 C39 H39B 108.6 . .
H39A C39 H39B 107.6 . .
C41 C40 C39 114.9(8) . .
C41 C40 H40A 108.5 . .
C39 C40 H40A 108.5 . .
C41 C40 H40B 108.5 . .
C39 C40 H40B 108.5 . .
H40A C40 H40B 107.5 . .
C40 C41 C42 114.0(9) . .
C40 C41 H41A 108.8 . .
C42 C41 H41A 108.8 . .
C40 C41 H41B 108.8 . .
C42 C41 H41B 108.8 . .
H41A C41 H41B 107.7 . .
C41 C42 H42A 109.5 . .
C41 C42 H42B 109.5 . .
H42A C42 H42B 109.5 . .
C41 C42 H42C 109.5 . .
H42A C42 H42C 109.5 . .
H42B C42 H42C 109.5 . .
N4 C43 C44 114.3(8) . .
N4 C43 H43A 108.7 . .
C44 C43 H43A 108.7 . .
N4 C43 H43B 108.7 . .
C44 C43 H43B 108.7 . .
H43A C43 H43B 107.6 . .
C45 C44 C43 112.9(14) . .
C45 C44 C47 60.2(18) . .
C43 C44 C47 104.0(16) . .
C45 C44 H44A 109.0 . .
C43 C44 H44A 109.0 . .
C47 C44 H44A 146.7 . .
C45 C44 H44B 109.0 . .
C43 C44 H44B 109.0 . .
C47 C44 H44B 55.7 . .
H44A C44 H44B 107.8 . .
C45 C44 H44C 136.0 . .
C43 C44 H44C 111.0 . .
C47 C44 H44C 111.0 . .
H44A C44 H44C 52.5 . .
H44B C44 H44C 57.2 . .
C45 C44 H44D 51.8 . .
C43 C44 H44D 111.0 . .
C47 C44 H44D 111.0 . .
H44A C44 H44D 60.8 . .
H44B C44 H44D 140.0 . .
H44C C44 H44D 109.0 . .
C46 C45 C44 112(2) . .
C46 C45 H44D 119.6 . .
C46 C45 H45A 109.1 . .
C44 C45 H45A 109.1 . .
H44D C45 H45A 129.8 . .
C46 C45 H45B 109.1 . .
C44 C45 H45B 109.1 . .
H44D C45 H45B 68.2 . .
H45A C45 H45B 107.8 . .
C48 C47 C44 106(3) . .
C48 C47 H47A 110.5 . .
C44 C47 H47A 110.5 . .
C48 C47 H47B 110.5 . .
C44 C47 H47B 110.5 . .
H47A C47 H47B 108.7 . .
C47 C48 H48A 109.5 . .
C47 C48 H48B 109.5 . .
H48A C48 H48B 109.5 . .
C47 C48 H48C 109.5 . .
H48A C48 H48C 109.5 . .
H48B C48 H48C 109.5 . .
C500 N500 C501 121.8(12) . .
C500 N500 C502 118.8(11) . .
C501 N500 C502 119.3(11) . .
O500 C500 N500 125.6(14) . .
O500 C500 H500 117.2 . .
N500 C500 H500 117.2 . .
N500 C501 H50A 109.5 . .
N500 C501 H50B 109.5 . .
H50A C501 H50B 109.5 . .
N500 C501 H50C 109.5 . .
H50A C501 H50C 109.5 . .
H50B C501 H50C 109.5 . .
N500 C502 H50D 109.5 . .
N500 C502 H50E 109.5 . .
H50D C502 H50E 109.5 . .
N500 C502 H50F 109.5 . .
H50D C502 H50F 109.5 . .
H50E C502 H50F 109.5 . .
C600 N600 C601 128.2(12) . .
C600 N600 C602 116.4(11) . .
C601 N600 C602 114.8(12) . .
O600 C600 N600 128.2(12) . .
O600 C600 H600 115.9 . .
N600 C600 H600 115.9 . .
N600 C601 H60A 109.5 . .
N600 C601 H60B 109.5 . .
H60A C601 H60B 109.5 . .
N600 C601 H60C 109.5 . .
H60A C601 H60C 109.5 . .
H60B C601 H60C 109.5 . .
N600 C602 H60D 109.5 . .
N600 C602 H60E 109.5 . .
H60D C602 H60E 109.5 . .
N600 C602 H60F 109.5 . .
H60D C602 H60F 109.5 . .
H60E C602 H60F 109.5 . .

loop_
_geom_bond_atom_site_label_1
_geom_bond_atom_site_label_2
_geom_bond_distance
_geom_bond_site_symmetry_2
W1 O1 1.691(4) .
W1 O13 1.850(4) .
W1 O12 1.865(4) .
W1 O14 1.968(4) .
W1 O19 1.970(4) .
W1 O21 2.380(4) .
W2 O2 1.691(4) .
W2 O26 1.814(4) .
W2 O23 1.908(4) .
W2 O25 1.952(4) .
W2 O12 1.980(4) .
W2 O21 2.375(4) .
W3 O3 1.694(4) .
W3 O37 1.820(4) .
W3 O23 1.909(4) .
W3 O38 1.935(4) .
W3 O13 1.979(4) .
W3 O21 2.381(4) .
W4 O4 1.693(4) .
W4 O14 1.851(4) .
W4 O49 1.900(4) .
W4 O45 1.904(4) .
W4 O41 2.017(4) .
W4 O54 2.315(4) .
W5 O5 1.697(4) .
W5 O25 1.847(4) .
W5 O56 1.870(4) .
W5 O45 1.910(4) .
W5 O51 1.994(4) .
W5 O54 2.374(4) .
W6 O6 1.697(4) .
W6 O61 1.797(4) 3_655
W6 O67 1.910(4) .
W6 O56 1.911(4) .
W6 O26 2.053(4) .
W6 O76 2.364(4) .
W7 O7 1.699(4) .
W7 O71 1.790(4) 3_655
W7 O67 1.896(4) .
W7 O78 1.936(4) .
W7 O37 2.053(4) .
W7 O76 2.337(4) .
W8 O8 1.697(5) .
W8 O38 1.857(4) .
W8 O78 1.859(4) .
W8 O89 1.923(4) .
W8 O81 2.013(4) .
W8 O98 2.347(4) .
W9 O9 1.700(4) .
W9 O19 1.838(4) .
W9 O89 1.894(4) .
W9 O49 1.900(4) .
W9 O91 2.016(4) .
W9 O98 2.346(4) .
Zr1 O103 2.079(4) .
Zr1 O61 2.089(4) .
Zr1 O102 2.092(5) .
Zr1 O104 2.104(16) 3_655
Zr1 O100 2.116(6) 3_655
Zr1 O71 2.131(4) .
Zr1 O100 2.146(5) .
Zr1 O104 2.179(17) .
Zr1 O101 2.210(4) .
P1 O76 1.516(4) .
P1 O98 1.517(4) .
P1 O54 1.521(4) .
P1 O21 1.555(4) .
P2 O102 1.495(5) .
P2 O91 1.528(4) .
P2 O81 1.537(4) .
P2 C1 1.796(7) .
P3 O103 1.499(4) .
P3 O51 1.540(4) .
P3 O41 1.544(5) .
P3 C5 1.807(7) .
O61 W6 1.797(4) 3_655
O71 W7 1.790(4) 3_655
O100 O104 1.60(2) .
O100 O104 1.635(17) 3_655
O100 Zr1 2.116(6) 3_655
O104 O100 1.635(17) 3_655
O104 Zr1 2.104(16) 3_655
C1 C4 1.516(11) .
C1 C2 1.536(10) .
C1 C3 1.540(11) .
C2 H2A 0.9600 .
C2 H2B 0.9600 .
C2 H2C 0.9600 .
C3 H3A 0.9600 .
C3 H3B 0.9600 .
C3 H3C 0.9600 .
C4 H4A 0.9600 .
C4 H4B 0.9600 .
C4 H4C 0.9600 .
C5 C8 1.521(11) .
C5 C6 1.530(10) .
C5 C7 1.557(9) .
C6 H6A 0.9600 .
C6 H6C 0.9600 .
C6 H6B 0.9600 .
C7 H7A 0.9600 .
C7 H7B 0.9600 .
C7 H7C 0.9600 .
C8 H8A 0.9600 .
C8 H8B 0.9600 .
C8 H8C 0.9600 .
O101 C12 1.213(13) .
O101 C9 1.217(12) .
N1 C9 1.340(16) .
N1 C10 1.444(18) .
N1 C11 1.49(2) .
N2 C12 1.329(18) .
N2 C14 1.429(19) .
N2 C13 1.50(3) .
N3 C19 1.501(8) .
N3 C27 1.510(8) .
N3 C15 1.518(8) .
N3 C23 1.522(8) .
C15 C16 1.502(10) .
C15 H15A 0.9700 .
C15 H15B 0.9700 .
C16 C17 1.542(11) .
C16 H16A 0.9700 .
C16 H16B 0.9700 .
C17 C18 1.507(13) .
C17 H17A 0.9700 .
C17 H17B 0.9700 .
C18 H18A 0.9600 .
C18 H18B 0.9600 .
C18 H18C 0.9600 .
C19 C20 1.520(10) .
C19 H19A 0.9700 .
C19 H19B 0.9700 .
C20 C21 1.507(11) .
C20 H20A 0.9700 .
C20 H20B 0.9700 .
C21 C22 1.504(13) .
C21 H21A 0.9700 .
C21 H21B 0.9700 .
C22 H22A 0.9600 .
C22 H22B 0.9600 .
C22 H22C 0.9600 .
C23 C24 1.513(10) .
C23 H23A 0.9700 .
C23 H23B 0.9700 .
C24 C25 1.497(12) .
C24 H24A 0.9700 .
C24 H24B 0.9700 .
C25 C26 1.522(12) .
C25 H25A 0.9700 .
C25 H25B 0.9700 .
C26 H26A 0.9600 .
C26 H26B 0.9600 .
C26 H26C 0.9600 .
C27 C28 1.512(9) .
C27 H27A 0.9700 .
C27 H27B 0.9700 .
C28 C29 1.504(10) .
C28 H28A 0.9700 .
C28 H28B 0.9700 .
C29 C30 1.483(10) .
C29 H29A 0.9700 .
C29 H29B 0.9700 .
C30 H30A 0.9600 .
C30 H30B 0.9600 .
C30 H30C 0.9600 .
N4 C31 1.504(10) .
N4 C35 1.507(10) .
N4 C39 1.509(10) .
N4 C43 1.525(11) .
C31 C32 1.493(11) .
C31 H31A 0.9700 .
C31 H31B 0.9700 .
C32 C33 1.517(12) .
C32 H32A 0.9700 .
C32 H32B 0.9700 .
C33 C34 1.485(13) .
C33 H33A 0.9700 .
C33 H33B 0.9700 .
C34 H34A 0.9600 .
C34 H34B 0.9600 .
C34 H34C 0.9600 .
C35 C36 1.528(11) .
C35 H35A 0.9700 .
C35 H35B 0.9700 .
C36 C37 1.513(13) .
C36 H36A 0.9700 .
C36 H36B 0.9700 .
C37 C38 1.465(13) .
C37 H37A 0.9700 .
C37 H37B 0.9700 .
C38 H38A 0.9600 .
C38 H38B 0.9600 .
C38 H38C 0.9600 .
C39 C40 1.519(12) .
C39 H39A 0.9700 .
C39 H39B 0.9700 .
C40 C41 1.437(12) .
C40 H40A 0.9700 .
C40 H40B 0.9700 .
C41 C42 1.512(13) .
C41 H41A 0.9700 .
C41 H41B 0.9700 .
C42 H42A 0.9600 .
C42 H42B 0.9600 .
C42 H42C 0.9600 .
C43 C44 1.529(15) .
C43 H43A 0.9700 .
C43 H43B 0.9700 .
C44 C45 1.46(2) .
C44 C47 1.54(4) .
C44 H44A 0.9700 .
C44 H44B 0.9700 .
C44 H44C 0.9700 .
C44 H44D 0.9700 .
C45 C46 1.44(3) .
C45 H44D 1.1469 .
C45 H45A 0.9700 .
C45 H45B 0.9700 .
C46 H46A 0.9600 .
C46 H46B 0.9600 .
C46 H46C 0.9600 .
C47 C48 1.488(19) .
C47 H47A 0.9700 .
C47 H47B 0.9700 .
C48 H48A 0.9600 .
C48 H48B 0.9600 .
C48 H48C 0.9600 .
N500 C500 1.306(13) .
N500 C501 1.443(14) .
N500 C502 1.454(13) .
O500 C500 1.224(14) .
C500 H500 0.9300 .
C501 H50A 0.9600 .
C501 H50B 0.9600 .
C501 H50C 0.9600 .
C502 H50D 0.9600 .
C502 H50E 0.9600 .
C502 H50F 0.9600 .
N600 C600 1.326(15) .
N600 C601 1.388(16) .
N600 C602 1.456(15) .
O600 C600 1.201(13) .
C600 H600 0.9300 .
C601 H60A 0.9600 .
C601 H60B 0.9600 .
C601 H60C 0.9600 .
C602 H60D 0.9600 .
C602 H60E 0.9600 .
C602 H60F 0.9600 .
